data_4508964
loop_
_publ_author_name
'Stanton, Mary K.'
'Tufekcic, Sunita'
'Morgan, Carrie'
'Bak, Annette'

_publ_section_title
;
 Drug Substance and Former Structure Property Relationships in 15 Diverse
 Pharmaceutical Co-Crystals
;
_journal_issue 3
_journal_name_full 'Crystal Growth &amp; Design'
_journal_page_first 1344
_journal_paper_doi 10.1021/cg8005019
_journal_volume 9
_journal_year 2009
_chemical_formula_sum 'C23 H18 F3 N4 O4 S'
_chemical_formula_weight 503.47
_chemical_name_systematic
; 
 ? 
;
_space_group_IT_number 14
_symmetry_cell_setting monoclinic
_symmetry_space_group_name_Hall '-P 2yn'
_symmetry_space_group_name_H-M 'P 1 21/n 1'
_atom_sites_solution_hydrogens difmap
_atom_sites_solution_primary direct
_atom_sites_solution_secondary difmap
_audit_creation_method SHELXL-97
_cell_angle_alpha 90.00
_cell_angle_beta 97.098(4)
_cell_angle_gamma 90.00
_cell_formula_units_Z 4
_cell_length_a 10.559(2)
_cell_length_b 9.528(2)
_cell_length_c 22.396(5)
_cell_measurement_reflns_used 1017
_cell_measurement_temperature 193(2)
_cell_measurement_theta_max 26.53
_cell_measurement_theta_min 2.25
_cell_volume 2235.9(8)
_computing_cell_refinement 'SMART (BRUKER, V5.625, 2001)'
_computing_data_collection 'ASTRO (BRUKER, V5.007, 1997)'
_computing_data_reduction 'SAINT (BRUKER, V6.22, 2001)'
_computing_molecular_graphics 'SHELXTL (BRUKER, 2000, V6.1)'
_computing_publication_material 'XCIF (Sheldrick and BRUKER, 1997, V5.1)'
_computing_structure_refinement 'SHELXL-97 (Sheldrick, 1997)'
_computing_structure_solution 'SHELXS-97 (Sheldrick, 1990)'
_diffrn_ambient_temperature 193(2)
_diffrn_detector_area_resol_mean 836.6
_diffrn_measured_fraction_theta_full 1.000
_diffrn_measured_fraction_theta_max 0.997
_diffrn_measurement_device_type 'Bruker CCD'
_diffrn_measurement_method '\w, 0.3 deg'
_diffrn_radiation_monochromator graphite
_diffrn_radiation_source 'normal-focus sealed tube'
_diffrn_radiation_type MoK\a
_diffrn_radiation_wavelength 0.71073
_diffrn_reflns_av_R_equivalents 0.0466
_diffrn_reflns_av_sigmaI/netI 0.0500
_diffrn_reflns_limit_h_max 13
_diffrn_reflns_limit_h_min -13
_diffrn_reflns_limit_k_max 12
_diffrn_reflns_limit_k_min -9
_diffrn_reflns_limit_l_max 29
_diffrn_reflns_limit_l_min -29
_diffrn_reflns_number 19940
_diffrn_reflns_theta_full 25.00
_diffrn_reflns_theta_max 27.92
_diffrn_reflns_theta_min 1.83
_diffrn_standards_decay_% <1
_diffrn_standards_interval_count 0
_diffrn_standards_number 0
_exptl_absorpt_coefficient_mu 0.209
_exptl_absorpt_correction_T_max 0.9794
_exptl_absorpt_correction_T_min 0.9593
_exptl_absorpt_correction_type none
_exptl_crystal_colour colorless
_exptl_crystal_density_diffrn 1.496
_exptl_crystal_density_method 'not measured'
_exptl_crystal_description chunk
_exptl_crystal_F_000 1036
_exptl_crystal_size_max 0.20
_exptl_crystal_size_mid 0.20
_exptl_crystal_size_min 0.10
_refine_diff_density_max 1.023
_refine_diff_density_min -0.422
_refine_diff_density_rms 0.064
_refine_ls_extinction_method none
_refine_ls_goodness_of_fit_ref 1.069
_refine_ls_hydrogen_treatment refall
_refine_ls_matrix_type full
_refine_ls_number_parameters 388
_refine_ls_number_reflns 5338
_refine_ls_number_restraints 0
_refine_ls_restrained_S_all 1.069
_refine_ls_R_factor_all 0.0773
_refine_ls_R_factor_gt 0.0574
_refine_ls_shift/su_max 0.010
_refine_ls_shift/su_mean 0.001
_refine_ls_structure_factor_coef Fsqd
_refine_ls_weighting_details 'calc w=1/[\s^2^(Fo^2^)+(0.0831P)^2^+0.0403P] where P=(Fo^2^+2Fc^2^)/3'
_refine_ls_weighting_scheme calc
_refine_ls_wR_factor_gt 0.1446
_refine_ls_wR_factor_ref 0.1560
_reflns_number_gt 4022
_reflns_number_total 5338
_reflns_threshold_expression >2sigma(I)
_cod_data_source_file cg8005019sup5.cif
_cod_data_source_block amg3806t
_cod_depositor_comments
;
The following automatic conversions were performed:

'_symmetry_cell_setting' value 'Monoclinic' changed to 'monoclinic'
according to /home/saulius/struct/CIF-dictionaries/cif_core.dic
dictionary named 'cif_core.dic' version 2.4.2 from 2011-04-26.

Automatic conversion script
Id: cif_fix_values 1891 2012-01-12 08:04:46Z andrius 
;
_cod_original_cell_volume 2235.8(9)
_cod_original_sg_symbol_H-M P2(1)/n
_cod_database_code 4508964

loop_
_symmetry_equiv_pos_as_xyz
'x, y, z'
'-x+1/2, y+1/2, -z+1/2'
'-x, -y, -z'
'x-1/2, -y-1/2, z-1/2'

loop_
_atom_site_label
_atom_site_type_symbol
_atom_site_fract_x
_atom_site_fract_y
_atom_site_fract_z
_atom_site_U_iso_or_equiv
_atom_site_adp_type
_atom_site_occupancy
_atom_site_symmetry_multiplicity
_atom_site_calc_flag
S1 S -0.01714(6) -0.33932(6) 0.24538(3) 0.03042(17) Uani 1 1 d
F1 F 0.3297(2) 0.7148(2) -0.10993(11) 0.0831(7) Uani 1 1 d
F2 F 0.3497(3) 0.5231(2) -0.15063(10) 0.1047(10) Uani 1 1 d
F3 F 0.47990(19) 0.5883(4) -0.07763(12) 0.1249(12) Uani 1 1 d
O1 O -0.13983(15) 0.02994(16) 0.09136(7) 0.0293(4) Uani 1 1 d
O2 O 0.20442(17) -0.48493(18) 0.26337(7) 0.0386(4) Uani 1 1 d
N1 N 0.03215(17) -0.16617(19) 0.16119(8) 0.0245(4) Uani 1 1 d
N2 N 0.20356(19) -0.3107(2) 0.19482(9) 0.0280(4) Uani 1 1 d
H1 H 0.243(2) -0.265(3) 0.1696(11) 0.027(6) Uiso 1 1 d
N3 N -0.0398(2) 0.1847(2) 0.16109(8) 0.0319(5) Uani 1 1 d
N4 N 0.0928(2) 0.3656(2) 0.12866(9) 0.0373(5) Uani 1 1 d
C1 C 0.0807(2) -0.2657(2) 0.19658(9) 0.0251(5) Uani 1 1 d
C2 C -0.1384(2) -0.2278(2) 0.21456(10) 0.0265(5) Uani 1 1 d
C3 C -0.0937(2) -0.1425(2) 0.17053(9) 0.0239(5) Uani 1 1 d
C4 C -0.1776(2) -0.0488(2) 0.13917(9) 0.0260(5) Uani 1 1 d
C5 C -0.3030(2) -0.0424(3) 0.15044(11) 0.0324(5) Uani 1 1 d
H2 H -0.359(2) 0.021(3) 0.1298(10) 0.028(6) Uiso 1 1 d
C6 C -0.3458(2) -0.1313(3) 0.19341(11) 0.0338(5) Uani 1 1 d
H3 H -0.439(3) -0.124(3) 0.1995(12) 0.040(7) Uiso 1 1 d
C7 C -0.2649(2) -0.2232(3) 0.22619(11) 0.0314(5) Uani 1 1 d
H4 H -0.293(2) -0.281(3) 0.2545(11) 0.029(6) Uiso 1 1 d
C8 C 0.2584(2) -0.4241(2) 0.22585(10) 0.0301(5) Uani 1 1 d
C9 C 0.3853(3) -0.4641(3) 0.20906(13) 0.0384(6) Uani 1 1 d
H5 H 0.416(3) -0.405(4) 0.1782(16) 0.077(11) Uiso 1 1 d
H6 H 0.443(3) -0.467(3) 0.2423(14) 0.047(8) Uiso 1 1 d
H7 H 0.380(3) -0.555(4) 0.1923(16) 0.073(11) Uiso 1 1 d
C10 C -0.0643(2) 0.1446(2) 0.10459(10) 0.0249(5) Uani 1 1 d
C11 C -0.0172(2) 0.2098(2) 0.05695(10) 0.0270(5) Uani 1 1 d
H8 H -0.043(3) 0.179(3) 0.0156(13) 0.043(8) Uiso 1 1 d
C12 C 0.0653(2) 0.3204(2) 0.07113(10) 0.0264(5) Uani 1 1 d
C13 C 0.0379(3) 0.2965(3) 0.16944(11) 0.0396(6) Uani 1 1 d
H9 H 0.056(2) 0.331(3) 0.2106(12) 0.035(7) Uiso 1 1 d
C14 C 0.1357(2) 0.3911(2) 0.02567(10) 0.0271(5) Uani 1 1 d
C15 C 0.1355(3) 0.3393(3) -0.03133(12) 0.0528(8) Uani 1 1 d
H10 H 0.087(3) 0.256(4) -0.0454(17) 0.083(11) Uiso 1 1 d
C16 C 0.2077(3) 0.4018(3) -0.07152(13) 0.0559(9) Uani 1 1 d
H11 H 0.209(3) 0.376(3) -0.1085(16) 0.069(10) Uiso 1 1 d
C17 C 0.2803(2) 0.5174(2) -0.05489(10) 0.0298(5) Uani 1 1 d
C18 C 0.2804(3) 0.5719(3) 0.00181(11) 0.0403(6) Uani 1 1 d
H12 H 0.336(3) 0.648(3) 0.0144(13) 0.053(9) Uiso 1 1 d
C19 C 0.2084(3) 0.5088(3) 0.04194(11) 0.0383(6) Uani 1 1 d
H13 H 0.205(3) 0.546(3) 0.0823(12) 0.041(7) Uiso 1 1 d
C20 C 0.3604(3) 0.5823(3) -0.09791(12) 0.0391(6) Uani 1 1 d
O1S O 0.17249(19) 0.9795(2) 0.08847(10) 0.0572(6) Uani 1 1 d
H1S H 0.126(3) 0.928(4) 0.1132(15) 0.065(10) Uiso 1 1 d
O2S O 0.33105(17) 0.82908(19) 0.10934(8) 0.0419(5) Uani 1 1 d
C1S C 0.2884(2) 0.9348(3) 0.08537(10) 0.0324(5) Uani 1 1 d
C2S C 0.3635(3) 1.0292(3) 0.04867(14) 0.0402(6) Uani 1 1 d
H2S H 0.408(3) 1.090(3) 0.0786(14) 0.054(9) Uiso 1 1 d
H3S H 0.305(3) 1.083(3) 0.0221(13) 0.050(8) Uiso 1 1 d
C3S C 0.4578(2) 0.9505(3) 0.01550(11) 0.0336(5) Uani 1 1 d
H4S H 0.508(2) 0.888(3) 0.0456(11) 0.035(7) Uiso 1 1 d
H5S H 0.411(3) 0.890(3) -0.0155(12) 0.040(7) Uiso 1 1 d

loop_
_atom_site_aniso_label
_atom_site_aniso_U_11
_atom_site_aniso_U_22
_atom_site_aniso_U_33
_atom_site_aniso_U_23
_atom_site_aniso_U_13
_atom_site_aniso_U_12
S1 0.0357(3) 0.0286(3) 0.0293(3) 0.0051(2) 0.0131(2) -0.0042(2)
F1 0.1086(17) 0.0481(11) 0.1062(17) 0.0305(11) 0.0674(14) 0.0098(11)
F2 0.172(2) 0.0904(17) 0.0684(14) -0.0266(12) 0.0792(15) -0.0659(17)
F3 0.0395(11) 0.231(3) 0.1079(18) 0.096(2) 0.0227(11) -0.0033(16)
O1 0.0321(9) 0.0299(9) 0.0264(8) 0.0031(7) 0.0058(6) -0.0081(7)
O2 0.0454(11) 0.0378(10) 0.0334(9) 0.0101(8) 0.0083(8) -0.0005(8)
N1 0.0254(9) 0.0256(10) 0.0236(9) 0.0000(7) 0.0074(7) -0.0047(8)
N2 0.0295(10) 0.0276(11) 0.0288(10) 0.0039(8) 0.0109(8) -0.0028(8)
N3 0.0378(11) 0.0313(11) 0.0285(10) -0.0024(8) 0.0121(8) -0.0069(9)
N4 0.0531(13) 0.0330(12) 0.0277(10) -0.0037(9) 0.0130(9) -0.0133(10)
C1 0.0300(11) 0.0238(11) 0.0229(10) -0.0016(9) 0.0088(9) -0.0065(9)
C2 0.0323(12) 0.0238(11) 0.0251(10) -0.0022(9) 0.0101(9) -0.0057(9)
C3 0.0267(11) 0.0234(11) 0.0231(10) -0.0043(8) 0.0094(8) -0.0063(9)
C4 0.0293(11) 0.0247(11) 0.0252(10) -0.0035(9) 0.0082(9) -0.0076(9)
C5 0.0304(12) 0.0310(13) 0.0367(13) -0.0034(11) 0.0076(10) -0.0009(10)
C6 0.0291(12) 0.0335(14) 0.0416(13) -0.0072(11) 0.0157(10) -0.0062(10)
C7 0.0364(13) 0.0283(13) 0.0329(12) -0.0025(10) 0.0179(10) -0.0086(10)
C8 0.0366(13) 0.0269(12) 0.0267(11) 0.0001(9) 0.0032(9) -0.0013(10)
C9 0.0382(14) 0.0410(16) 0.0359(14) 0.0062(12) 0.0046(12) 0.0075(12)
C10 0.0221(10) 0.0230(11) 0.0304(11) 0.0009(9) 0.0062(8) 0.0008(8)
C11 0.0296(11) 0.0279(12) 0.0239(10) 0.0010(9) 0.0043(9) -0.0010(9)
C12 0.0301(11) 0.0238(11) 0.0263(11) 0.0009(9) 0.0077(9) 0.0000(9)
C13 0.0564(16) 0.0366(14) 0.0280(12) -0.0061(11) 0.0145(11) -0.0135(12)
C14 0.0293(11) 0.0253(12) 0.0275(11) 0.0024(9) 0.0060(9) -0.0004(9)
C15 0.078(2) 0.0515(18) 0.0324(13) -0.0136(13) 0.0216(14) -0.0373(17)
C16 0.089(2) 0.0538(19) 0.0305(14) -0.0141(13) 0.0288(15) -0.0319(17)
C17 0.0327(12) 0.0277(12) 0.0306(11) 0.0034(9) 0.0101(9) 0.0016(10)
C18 0.0500(16) 0.0376(15) 0.0345(13) -0.0020(11) 0.0106(11) -0.0178(13)
C19 0.0521(16) 0.0372(14) 0.0278(12) -0.0044(11) 0.0132(11) -0.0134(12)
C20 0.0426(15) 0.0381(15) 0.0398(14) 0.0040(11) 0.0180(11) -0.0001(12)
O1S 0.0369(11) 0.0702(15) 0.0706(14) 0.0417(12) 0.0307(10) 0.0193(10)
O2S 0.0393(10) 0.0408(11) 0.0503(11) 0.0155(9) 0.0238(8) 0.0069(8)
C1S 0.0290(12) 0.0395(14) 0.0306(11) 0.0060(11) 0.0111(9) 0.0005(10)
C2S 0.0352(14) 0.0383(15) 0.0510(16) 0.0126(13) 0.0206(12) 0.0013(12)
C3S 0.0330(13) 0.0369(14) 0.0331(12) 0.0039(11) 0.0122(10) -0.0082(11)

loop_
_atom_type_symbol
_atom_type_description
_atom_type_scat_dispersion_real
_atom_type_scat_dispersion_imag
_atom_type_scat_source
C C 0.0033 0.0016 'International Tables Vol C Tables 4.2.6.8 and 6.1.1.4'
H H 0.0000 0.0000 'International Tables Vol C Tables 4.2.6.8 and 6.1.1.4'
N N 0.0061 0.0033 'International Tables Vol C Tables 4.2.6.8 and 6.1.1.4'
O O 0.0106 0.0060 'International Tables Vol C Tables 4.2.6.8 and 6.1.1.4'
F F 0.0171 0.0103 'International Tables Vol C Tables 4.2.6.8 and 6.1.1.4'
S S 0.1246 0.1234 'International Tables Vol C Tables 4.2.6.8 and 6.1.1.4'

loop_
_geom_angle_atom_site_label_1
_geom_angle_atom_site_label_2
_geom_angle_atom_site_label_3
_geom_angle
_geom_angle_site_symmetry_1
_geom_angle_site_symmetry_3
C2 S1 C1 88.25(11) . .
C10 O1 C4 118.42(16) . .
C1 N1 C3 109.82(18) . .
C1 N2 C8 124.9(2) . .
C1 N2 H1 113.1(16) . .
C8 N2 H1 121.8(16) . .
C10 N3 C13 114.1(2) . .
C13 N4 C12 116.1(2) . .
N1 C1 N2 120.89(19) . .
N1 C1 S1 117.17(17) . .
N2 C1 S1 121.94(17) . .
C7 C2 C3 121.8(2) . .
C7 C2 S1 128.39(18) . .
C3 C2 S1 109.73(16) . .
C4 C3 N1 126.30(19) . .
C4 C3 C2 118.6(2) . .
N1 C3 C2 115.01(19) . .
C5 C4 C3 120.2(2) . .
C5 C4 O1 119.0(2) . .
C3 C4 O1 120.38(19) . .
C4 C5 C6 119.9(2) . .
C4 C5 H2 120.2(15) . .
C6 C5 H2 119.8(15) . .
C7 C6 C5 121.4(2) . .
C7 C6 H3 121.6(15) . .
C5 C6 H3 117.0(15) . .
C6 C7 C2 118.0(2) . .
C6 C7 H4 121.6(15) . .
C2 C7 H4 120.4(15) . .
O2 C8 N2 121.3(2) . .
O2 C8 C9 124.5(2) . .
N2 C8 C9 114.3(2) . .
C8 C9 H5 115(2) . .
C8 C9 H6 109.8(19) . .
H5 C9 H6 110(3) . .
C8 C9 H7 109(2) . .
H5 C9 H7 105(3) . .
H6 C9 H7 108(3) . .
N3 C10 O1 118.80(19) . .
N3 C10 C11 124.5(2) . .
O1 C10 C11 116.74(19) . .
C10 C11 C12 116.4(2) . .
C10 C11 H8 120.9(16) . .
C12 C11 H8 122.7(16) . .
N4 C12 C11 121.1(2) . .
N4 C12 C14 116.0(2) . .
C11 C12 C14 122.8(2) . .
N4 C13 N3 127.8(2) . .
N4 C13 H9 115.9(15) . .
N3 C13 H9 116.3(15) . .
C15 C14 C19 118.4(2) . .
C15 C14 C12 122.0(2) . .
C19 C14 C12 119.5(2) . .
C14 C15 C16 121.0(3) . .
C14 C15 H10 122(2) . .
C16 C15 H10 117(2) . .
C17 C16 C15 120.3(3) . .
C17 C16 H11 115(2) . .
C15 C16 H11 125(2) . .
C16 C17 C18 119.5(2) . .
C16 C17 C20 120.1(2) . .
C18 C17 C20 120.4(2) . .
C17 C18 C19 120.0(2) . .
C17 C18 H12 119.4(18) . .
C19 C18 H12 120.4(18) . .
C14 C19 C18 120.8(2) . .
C14 C19 H13 117.3(16) . .
C18 C19 H13 121.9(16) . .
F3 C20 F2 108.1(3) . .
F3 C20 F1 103.5(3) . .
F2 C20 F1 103.8(2) . .
F3 C20 C17 113.5(2) . .
F2 C20 C17 114.5(2) . .
F1 C20 C17 112.5(2) . .
C1S O1S H1S 115(2) . .
O2S C1S O1S 123.5(2) . .
O2S C1S C2S 123.3(2) . .
O1S C1S C2S 113.2(2) . .
C1S C2S C3S 113.2(2) . .
C1S C2S H2S 102.9(18) . .
C3S C2S H2S 110.4(19) . .
C1S C2S H3S 108.7(18) . .
C3S C2S H3S 112.0(17) . .
H2S C2S H3S 109(3) . .
C2S C3S C3S 112.0(3) . 3_675
C2S C3S H4S 106.6(15) . .
C3S C3S H4S 112.8(15) 3_675 .
C2S C3S H5S 109.7(16) . .
C3S C3S H5S 108.2(16) 3_675 .
H4S C3S H5S 107(2) . .

loop_
_geom_bond_atom_site_label_1
_geom_bond_atom_site_label_2
_geom_bond_distance
_geom_bond_site_symmetry_2
S1 C2 1.739(2) .
S1 C1 1.741(2) .
F1 C20 1.323(3) .
F2 C20 1.301(3) .
F3 C20 1.289(3) .
O1 C10 1.363(3) .
O1 C4 1.405(3) .
O2 C8 1.219(3) .
N1 C1 1.300(3) .
N1 C3 1.389(3) .
N2 C1 1.371(3) .
N2 C8 1.374(3) .
N2 H1 0.86(3) .
N3 C10 1.317(3) .
N3 C13 1.343(3) .
N4 C13 1.317(3) .
N4 C12 1.355(3) .
C2 C7 1.393(3) .
C2 C3 1.404(3) .
C3 C4 1.387(3) .
C4 C5 1.379(3) .
C5 C6 1.398(3) .
C5 H2 0.93(2) .
C6 C7 1.371(4) .
C6 H3 1.01(3) .
C7 H4 0.92(3) .
C8 C9 1.486(4) .
C9 H5 0.98(4) .
C9 H6 0.90(3) .
C9 H7 0.95(4) .
C10 C11 1.379(3) .
C11 C12 1.379(3) .
C11 H8 0.98(3) .
C12 C14 1.493(3) .
C13 H9 0.98(3) .
C14 C15 1.368(3) .
C14 C19 1.383(3) .
C15 C16 1.384(4) .
C15 H10 0.98(4) .
C16 C17 1.368(4) .
C16 H11 0.87(4) .
C17 C18 1.371(3) .
C17 C20 1.492(3) .
C18 C19 1.384(3) .
C18 H12 0.95(3) .
C19 H13 0.98(3) .
O1S C1S 1.305(3) .
O1S H1S 0.92(3) .
O2S C1S 1.203(3) .
C1S C2S 1.508(3) .
C2S C3S 1.513(4) .
C2S H2S 0.96(3) .
C2S H3S 0.95(3) .
C3S C3S 1.523(5) 3_675
C3S H4S 1.00(3) .
C3S H5S 0.99(3) .

loop_
_geom_hbond_atom_site_label_D
_geom_hbond_atom_site_label_H
_geom_hbond_atom_site_label_A
_geom_hbond_distance_DH
_geom_hbond_distance_HA
_geom_hbond_distance_DA
_geom_hbond_angle_DHA
_geom_hbond_site_symmetry_A
N2 H1 O2S 0.86(3) 1.95(3) 2.808(3) 176(2) 1_545
O1S H1S N1 0.92(3) 1.79(4) 2.715(3) 178(3) 1_565

loop_
_geom_torsion_atom_site_label_1
_geom_torsion_atom_site_label_2
_geom_torsion_atom_site_label_3
_geom_torsion_atom_site_label_4
_geom_torsion
_geom_torsion_site_symmetry_4
C3 N1 C1 N2 178.52(19) .
C3 N1 C1 S1 -1.0(2) .
C8 N2 C1 N1 -173.0(2) .
C8 N2 C1 S1 6.6(3) .
C2 S1 C1 N1 1.23(18) .
C2 S1 C1 N2 -178.33(19) .
C1 S1 C2 C7 175.0(2) .
C1 S1 C2 C3 -0.99(16) .
C1 N1 C3 C4 -176.9(2) .
C1 N1 C3 C2 0.2(3) .
C7 C2 C3 C4 1.8(3) .
S1 C2 C3 C4 178.03(16) .
C7 C2 C3 N1 -175.6(2) .
S1 C2 C3 N1 0.7(2) .
N1 C3 C4 C5 175.7(2) .
C2 C3 C4 C5 -1.3(3) .
N1 C3 C4 O1 2.4(3) .
C2 C3 C4 O1 -174.65(18) .
C10 O1 C4 C5 108.4(2) .
C10 O1 C4 C3 -78.2(3) .
C3 C4 C5 C6 -0.4(3) .
O1 C4 C5 C6 173.0(2) .
C4 C5 C6 C7 1.8(4) .
C5 C6 C7 C2 -1.4(4) .
C3 C2 C7 C6 -0.4(3) .
S1 C2 C7 C6 -175.93(18) .
C1 N2 C8 O2 -8.6(4) .
C1 N2 C8 C9 171.0(2) .
C13 N3 C10 O1 178.5(2) .
C13 N3 C10 C11 -0.6(3) .
C4 O1 C10 N3 -6.4(3) .
C4 O1 C10 C11 172.84(19) .
N3 C10 C11 C12 3.0(3) .
O1 C10 C11 C12 -176.19(19) .
C13 N4 C12 C11 1.0(4) .
C13 N4 C12 C14 -175.2(2) .
C10 C11 C12 N4 -3.1(3) .
C10 C11 C12 C14 172.9(2) .
C12 N4 C13 N3 1.7(4) .
C10 N3 C13 N4 -1.9(4) .
N4 C12 C14 C15 167.6(3) .
C11 C12 C14 C15 -8.6(4) .
N4 C12 C14 C19 -9.3(3) .
C11 C12 C14 C19 174.5(2) .
C19 C14 C15 C16 0.9(5) .
C12 C14 C15 C16 -176.0(3) .
C14 C15 C16 C17 -0.3(6) .
C15 C16 C17 C18 -0.5(5) .
C15 C16 C17 C20 178.5(3) .
C16 C17 C18 C19 0.7(4) .
C20 C17 C18 C19 -178.3(3) .
C15 C14 C19 C18 -0.7(4) .
C12 C14 C19 C18 176.3(2) .
C17 C18 C19 C14 -0.1(4) .
C16 C17 C20 F3 -122.3(3) .
C18 C17 C20 F3 56.8(4) .
C16 C17 C20 F2 2.5(4) .
C18 C17 C20 F2 -178.5(3) .
C16 C17 C20 F1 120.6(3) .
C18 C17 C20 F1 -60.4(3) .
O2S C1S C2S C3S 32.7(4) .
O1S C1S C2S C3S -147.3(3) .
C1S C2S C3S C3S -173.7(3) 3_675
